data_4508969
loop_
_publ_author_name
'Ma, Yu'
'Cheng, Ai-Ling'
'Zhang, Jian-Yong'
'Yue, Qi'
'Gao, En-Qing'

_publ_section_title
;
 One-, Two-, and Three-Dimensional Coordination Polymers of
 Stilbenedicarboxylate with Different Metal Ions
;
_journal_issue 2
_journal_name_full 'Crystal Growth &amp; Design'
_journal_page_first 867
_journal_paper_doi 10.1021/cg800506g
_journal_volume 9
_journal_year 2009
_chemical_formula_sum 'C57 H48 N5 Ni2 O9.5'
_chemical_formula_weight 1072.42
_chemical_name_systematic
; 
 ? 
;
_space_group_IT_number 78
_symmetry_cell_setting tetragonal
_symmetry_space_group_name_Hall 'P 4cw'
_symmetry_space_group_name_H-M 'P 43'
_atom_sites_solution_hydrogens geom
_atom_sites_solution_primary direct
_atom_sites_solution_secondary difmap
_audit_creation_method SHELXL-97
_cell_angle_alpha 90.00
_cell_angle_beta 90.00
_cell_angle_gamma 90.00
_cell_formula_units_Z 4
_cell_length_a 15.8465(14)
_cell_length_b 15.8465(14)
_cell_length_c 21.775(3)
_cell_measurement_reflns_used 2375
_cell_measurement_temperature 293(2)
_cell_measurement_theta_max 15.88
_cell_measurement_theta_min 2.27
_cell_volume 5468.0(10)
_computing_cell_refinement 'Bruker SMART'
_computing_data_collection 'Bruker SMART'
_computing_data_reduction 'Bruker SHELXTL'
_computing_molecular_graphics 'Bruker SHELXTL'
_computing_publication_material 'Bruker SHELXTL'
_computing_structure_refinement 'Bruker SHELXTL'
_computing_structure_solution 'Bruker SHELXTL'
_diffrn_ambient_temperature 293(2)
_diffrn_measured_fraction_theta_full 0.998
_diffrn_measured_fraction_theta_max 0.998
_diffrn_measurement_device_type 'CCD area detector'
_diffrn_measurement_method 'phi and omega scans'
_diffrn_radiation_monochromator graphite
_diffrn_radiation_source 'fine-focus sealed tube'
_diffrn_radiation_type MoK\a
_diffrn_radiation_wavelength 0.71073
_diffrn_reflns_av_R_equivalents 0.1164
_diffrn_reflns_av_sigmaI/netI 0.1168
_diffrn_reflns_limit_h_max 20
_diffrn_reflns_limit_h_min -20
_diffrn_reflns_limit_k_max 20
_diffrn_reflns_limit_k_min -20
_diffrn_reflns_limit_l_max 13
_diffrn_reflns_limit_l_min -28
_diffrn_reflns_number 35500
_diffrn_reflns_theta_full 27.86
_diffrn_reflns_theta_max 27.86
_diffrn_reflns_theta_min 2.04
_diffrn_standards_decay_% 2.5
_exptl_absorpt_coefficient_mu 0.749
_exptl_absorpt_correction_T_max 0.9289
_exptl_absorpt_correction_T_min 0.8066
_exptl_absorpt_correction_type multi-scan
_exptl_absorpt_process_details SADABS
_exptl_crystal_colour green
_exptl_crystal_density_diffrn 1.303
_exptl_crystal_density_method 'not measured'
_exptl_crystal_description cube
_exptl_crystal_F_000 2228
_exptl_crystal_size_max 0.30
_exptl_crystal_size_mid 0.20
_exptl_crystal_size_min 0.10
_refine_diff_density_max 1.117
_refine_diff_density_min -0.590
_refine_diff_density_rms 0.133
_refine_ls_abs_structure_details 'Flack H D (1983), Acta Cryst. A39, 876-881'
_refine_ls_abs_structure_Flack 0.21(3)
_refine_ls_extinction_method none
_refine_ls_goodness_of_fit_ref 1.019
_refine_ls_hydrogen_treatment mixed
_refine_ls_matrix_type full
_refine_ls_number_parameters 587
_refine_ls_number_reflns 9776
_refine_ls_number_restraints 4
_refine_ls_restrained_S_all 1.019
_refine_ls_R_factor_all 0.1301
_refine_ls_R_factor_gt 0.0811
_refine_ls_shift/su_max 0.001
_refine_ls_shift/su_mean 0.000
_refine_ls_structure_factor_coef Fsqd
_refine_ls_weighting_details 'calc w=1/[\s^2^(Fo^2^)+(0.1227P)^2^+0.0000P] where P=(Fo^2^+2Fc^2^)/3'
_refine_ls_weighting_scheme calc
_refine_ls_wR_factor_gt 0.1990
_refine_ls_wR_factor_ref 0.2328
_reflns_number_gt 5942
_reflns_number_total 9776
_reflns_threshold_expression >2sigma(I)
_cod_data_source_file cg800506gsup1.cif
_cod_data_source_block 4
_cod_depositor_comments
;
The following automatic conversions were performed:

'_symmetry_cell_setting' value 'Tetragonal' changed to 'tetragonal'
according to /home/saulius/struct/CIF-dictionaries/cif_core.dic
dictionary named 'cif_core.dic' version 2.4.2 from 2011-04-26.

Automatic conversion script
Id: cif_fix_values 1891 2012-01-12 08:04:46Z andrius 
;
_cod_original_sg_symbol_H-M 'P4(3)   '
_cod_original_formula_sum 'C57 H48 N5 Ni2 O9.50'
_cod_database_code 4508969

loop_
_symmetry_equiv_pos_as_xyz
'x, y, z'
'-x, -y, z+1/2'
'-y, x, z+3/4'
'y, -x, z+1/4'

loop_
_atom_site_label
_atom_site_type_symbol
_atom_site_fract_x
_atom_site_fract_y
_atom_site_fract_z
_atom_site_U_iso_or_equiv
_atom_site_adp_type
_atom_site_occupancy
_atom_site_symmetry_multiplicity
_atom_site_calc_flag
_atom_site_refinement_flags
Ni1 Ni 0.79330(6) 0.72577(6) 0.83021(5) 0.0327(3) Uani 1 1 d .
Ni2 Ni 0.69523(6) 0.74807(6) 0.97567(5) 0.0310(3) Uani 1 1 d .
C1 C 0.8731(5) 0.8088(5) 0.9433(4) 0.0345(19) Uani 1 1 d .
C2 C 0.9505(5) 0.8488(5) 0.9691(5) 0.039(2) Uani 1 1 d .
C3 C 1.0225(5) 0.8651(6) 0.9315(5) 0.051(2) Uani 1 1 d .
H3A H 1.0212 0.8505 0.8901 0.061 Uiso 1 1 calc R
C4 C 0.9554(6) 0.8755(7) 1.0304(5) 0.057(3) Uani 1 1 d .
H4A H 0.9090 0.8693 1.0561 0.069 Uiso 1 1 calc R
C5 C 1.0294(6) 0.9112(8) 1.0529(6) 0.073(4) Uani 1 1 d .
H5A H 1.0316 0.9271 1.0940 0.087 Uiso 1 1 calc R
C6 C 1.0948(5) 0.9026(6) 0.9558(5) 0.056(3) Uani 1 1 d .
H6A H 1.1407 0.9132 0.9303 0.068 Uiso 1 1 calc R
C7 C 1.0993(6) 0.9239(6) 1.0166(5) 0.046(2) Uani 1 1 d .
C8 C 1.1764(6) 0.9601(7) 1.0451(5) 0.059(3) Uani 1 1 d .
H8A H 1.1736 0.9735 1.0866 0.071 Uiso 1 1 calc R
C9 C 1.2484(6) 0.9751(7) 1.0166(5) 0.059(3) Uani 1 1 d .
H9A H 1.2504 0.9610 0.9752 0.071 Uiso 1 1 calc R
C10 C 1.3260(6) 1.0115(7) 1.0428(5) 0.057(3) Uani 1 1 d .
C11 C 1.3979(7) 1.0196(9) 1.0071(7) 0.087(5) Uani 1 1 d .
H11A H 1.3965 0.9994 0.9670 0.104 Uiso 1 1 calc R
C12 C 1.3312(6) 1.0398(7) 1.1029(5) 0.064(3) Uani 1 1 d .
H12A H 1.2849 1.0341 1.1288 0.077 Uiso 1 1 calc R
C13 C 1.4702(6) 1.0553(8) 1.0276(6) 0.069(4) Uani 1 1 d .
H13A H 1.5167 1.0591 1.0016 0.083 Uiso 1 1 calc R
C14 C 1.4060(6) 1.0774(7) 1.1250(6) 0.063(3) Uani 1 1 d .
H14A H 1.4088 1.0964 1.1654 0.076 Uiso 1 1 calc R
C15 C 1.4754(5) 1.0859(5) 1.0866(5) 0.042(2) Uani 1 1 d .
C16 C 1.5557(5) 1.1308(6) 1.1075(5) 0.042(2) Uani 1 1 d .
C17 C 0.5521(5) 0.6268(6) 0.9449(5) 0.039(2) Uani 1 1 d .
C18 C 0.4706(5) 0.5875(6) 0.9628(5) 0.049(3) Uani 1 1 d .
C19 C 0.4285(6) 0.5332(7) 0.9229(7) 0.069(3) Uani 1 1 d .
H19A H 0.4500 0.5222 0.8839 0.083 Uiso 1 1 calc R
C20 C 0.4374(8) 0.5993(9) 1.0192(7) 0.089(5) Uani 1 1 d .
H20A H 0.4658 0.6340 1.0468 0.107 Uiso 1 1 calc R
C21 C 0.3609(8) 0.5607(10) 1.0380(7) 0.093(5) Uani 1 1 d .
H21A H 0.3397 0.5707 1.0771 0.112 Uiso 1 1 calc R
C22 C 0.3542(8) 0.4960(8) 0.9421(9) 0.094(5) Uani 1 1 d .
H22A H 0.3272 0.4599 0.9148 0.113 Uiso 1 1 calc R
C23 C 0.3176(7) 0.5078(9) 0.9977(8) 0.089(5) Uani 1 1 d .
C24 C 0.2392(9) 0.4644(11) 1.0102(8) 0.107(6) Uani 1 1 d .
H24A H 0.2280 0.4201 0.9834 0.129 Uiso 1 1 calc R
C25 C 0.1881(8) 0.4743(11) 1.0472(8) 0.117(7) Uani 1 1 d .
H25A H 0.2036 0.5161 1.0750 0.140 Uiso 1 1 calc R
C26 C 0.1028(7) 0.4377(8) 1.0624(7) 0.072(4) Uani 1 1 d .
C27 C 0.0598(7) 0.3833(8) 1.0234(6) 0.070(4) Uani 1 1 d .
H27A H 0.0838 0.3695 0.9857 0.084 Uiso 1 1 calc R
C28 C 0.0650(7) 0.4575(8) 1.1157(7) 0.073(4) Uani 1 1 d .
H28A H 0.0924 0.4947 1.1420 0.088 Uiso 1 1 calc R
C29 C -0.0118(6) 0.4261(6) 1.1334(5) 0.052(3) Uani 1 1 d .
H29A H -0.0362 0.4422 1.1704 0.062 Uiso 1 1 calc R
C30 C -0.0186(6) 0.3485(7) 1.0389(5) 0.054(3) Uani 1 1 d .
H30A H -0.0469 0.3124 1.0122 0.064 Uiso 1 1 calc R
C31 C -0.0522(5) 0.3695(6) 1.0948(4) 0.039(2) Uani 1 1 d .
C32 C -0.1348(5) 0.3292(5) 1.1160(4) 0.037(2) Uani 1 1 d .
C33 C 0.8850(7) 0.7451(6) 0.7085(5) 0.060(3) Uani 1 1 d .
H33A H 0.8719 0.6881 0.7052 0.072 Uiso 1 1 calc R
C34 C 0.9248(9) 0.7832(8) 0.6607(6) 0.088(5) Uani 1 1 d .
H34A H 0.9377 0.7524 0.6255 0.106 Uiso 1 1 calc R
C35 C 0.9465(8) 0.8701(9) 0.6643(6) 0.087(4) Uani 1 1 d .
H35A H 0.9748 0.8979 0.6328 0.104 Uiso 1 1 calc R
C36 C 0.9235(8) 0.9086(8) 0.7159(6) 0.077(4) Uani 1 1 d .
H36A H 0.9354 0.9656 0.7208 0.092 Uiso 1 1 calc R
C37 C 0.8813(7) 0.8644(6) 0.7637(5) 0.058(3) Uani 1 1 d .
H37A H 0.8656 0.8936 0.7990 0.070 Uiso 1 1 calc R
C38 C 0.6688(7) 0.7243(7) 0.7248(6) 0.068(3) Uani 1 1 d .
H38A H 0.6770 0.7823 0.7281 0.081 Uiso 1 1 calc R
C39 C 0.6159(7) 0.6952(9) 0.6807(6) 0.076(4) Uani 1 1 d .
H39A H 0.5888 0.7332 0.6548 0.091 Uiso 1 1 calc R
C40 C 0.6019(7) 0.6094(9) 0.6738(7) 0.088(4) Uani 1 1 d .
H40A H 0.5673 0.5878 0.6431 0.106 Uiso 1 1 calc R
C41 C 0.6417(9) 0.5597(8) 0.7145(8) 0.103(6) Uani 1 1 d .
H41A H 0.6330 0.5017 0.7130 0.123 Uiso 1 1 calc R
C42 C 0.6953(8) 0.5927(7) 0.7585(6) 0.078(4) Uani 1 1 d .
H42A H 0.7221 0.5558 0.7854 0.093 Uiso 1 1 calc R
C43 C 0.7275(6) 0.5799(6) 1.0412(5) 0.051(2) Uani 1 1 d .
H43A H 0.6943 0.5593 1.0093 0.061 Uiso 1 1 calc R
C44 C 0.7541(7) 0.5229(6) 1.0838(6) 0.064(3) Uani 1 1 d .
H44A H 0.7442 0.4653 1.0793 0.076 Uiso 1 1 calc R
C45 C 0.7956(8) 0.5544(8) 1.1327(6) 0.074(4) Uani 1 1 d .
H45A H 0.8113 0.5185 1.1645 0.089 Uiso 1 1 calc R
C46 C 0.8144(7) 0.6362(7) 1.1364(6) 0.075(4) Uani 1 1 d .
H46A H 0.8450 0.6573 1.1694 0.090 Uiso 1 1 calc R
C47 C 0.7875(7) 0.6883(7) 1.0901(6) 0.074(4) Uani 1 1 d .
H47A H 0.7998 0.7455 1.0929 0.088 Uiso 1 1 calc R
C48 C 0.5979(10) 0.7996(8) 1.0858(8) 0.101(2) Uani 1 1 d .
H48A H 0.5681 0.7499 1.0791 0.121 Uiso 1 1 calc R
C49 C 0.5837(10) 0.8500(8) 1.1396(7) 0.101(2) Uani 1 1 d .
H49A H 0.5490 0.8300 1.1708 0.121 Uiso 1 1 calc R
C50 C 0.6203(10) 0.9252(8) 1.1449(8) 0.101(2) Uani 1 1 d .
H50A H 0.6078 0.9597 1.1782 0.121 Uiso 1 1 calc R
C51 C 0.6701(10) 0.9488(9) 1.1060(7) 0.101(2) Uani 1 1 d .
H51A H 0.6960 1.0012 1.1102 0.121 Uiso 1 1 calc R
C52 C 0.6884(11) 0.9007(8) 1.0571(7) 0.101(2) Uani 1 1 d .
H52A H 0.7274 0.9213 1.0290 0.121 Uiso 1 1 calc R
O1 O 0.8788(4) 0.7784(4) 0.8906(3) 0.0445(16) Uani 1 1 d .
O2 O 0.8103(3) 0.8078(4) 0.9785(3) 0.0409(14) Uani 1 1 d .
O3 O 1.6148(3) 1.1369(3) 1.0703(3) 0.0376(14) Uani 1 1 d .
O4 O 1.5538(4) 1.1592(4) 1.1618(3) 0.0561(19) Uani 1 1 d .
O5 O 0.5805(3) 0.6858(4) 0.9790(3) 0.0410(14) Uani 1 1 d .
O6 O 0.5867(4) 0.6011(4) 0.8979(3) 0.0521(18) Uani 1 1 d .
O7 O -0.1645(3) 0.3545(4) 1.1668(3) 0.0381(15) Uani 1 1 d .
O8 O -0.1668(3) 0.2764(4) 1.0806(3) 0.0418(15) Uani 1 1 d .
O9 O 0.7310(4) 0.6708(3) 0.9039(3) 0.0328(12) Uani 1 1 d D
H9B H 0.686(2) 0.642(4) 0.898(5) 0.049 Uiso 1 1 d D
H9C H 0.771(3) 0.635(3) 0.906(5) 0.049 Uiso 1 1 d D
N1 N 0.8642(5) 0.7850(5) 0.7595(4) 0.0453(19) Uani 1 1 d .
N2 N 0.7097(5) 0.6735(5) 0.7638(4) 0.048(2) Uani 1 1 d .
N3 N 0.7440(5) 0.6611(4) 1.0406(4) 0.0423(19) Uani 1 1 d .
N4 N 0.6551(5) 0.8268(4) 1.0463(4) 0.0412(18) Uani 1 1 d .

loop_
_atom_site_aniso_label
_atom_site_aniso_U_11
_atom_site_aniso_U_22
_atom_site_aniso_U_33
_atom_site_aniso_U_23
_atom_site_aniso_U_13
_atom_site_aniso_U_12
Ni1 0.0300(5) 0.0283(5) 0.0398(7) -0.0017(5) 0.0014(5) 0.0021(4)
Ni2 0.0271(5) 0.0270(5) 0.0388(7) 0.0031(5) 0.0007(5) -0.0023(4)
C1 0.023(4) 0.033(4) 0.047(6) 0.003(4) -0.003(4) -0.008(3)
C2 0.025(4) 0.044(5) 0.049(6) -0.003(4) -0.002(4) -0.010(3)
C3 0.032(5) 0.080(7) 0.040(6) -0.003(5) 0.005(4) -0.010(4)
C4 0.043(5) 0.070(7) 0.059(7) -0.021(6) 0.010(5) -0.023(5)
C5 0.048(6) 0.114(10) 0.057(8) -0.020(7) -0.001(5) -0.034(6)
C6 0.024(4) 0.072(7) 0.073(8) -0.011(6) -0.004(4) -0.023(4)
C7 0.037(5) 0.048(5) 0.053(7) -0.006(5) 0.001(4) -0.021(4)
C8 0.035(5) 0.072(7) 0.070(8) -0.013(6) -0.006(5) -0.018(5)
C9 0.036(5) 0.087(8) 0.056(7) -0.026(6) 0.001(5) -0.019(5)
C10 0.035(5) 0.067(7) 0.069(8) -0.015(6) -0.006(5) -0.014(5)
C11 0.052(6) 0.122(11) 0.085(10) -0.057(8) 0.017(6) -0.032(7)
C12 0.045(6) 0.088(8) 0.060(8) -0.014(6) 0.011(5) -0.032(5)
C13 0.030(5) 0.116(10) 0.060(8) -0.032(7) 0.008(5) -0.024(6)
C14 0.049(6) 0.080(8) 0.060(7) -0.010(6) 0.005(5) -0.034(5)
C15 0.028(4) 0.046(5) 0.052(6) -0.002(4) 0.000(4) -0.013(3)
C16 0.037(5) 0.046(5) 0.043(6) 0.003(4) -0.002(4) -0.006(4)
C17 0.024(4) 0.043(5) 0.049(6) 0.008(4) -0.003(4) -0.003(4)
C18 0.031(4) 0.049(5) 0.067(8) 0.017(5) -0.002(4) -0.012(4)
C19 0.042(6) 0.072(8) 0.093(10) 0.009(7) -0.001(6) -0.018(5)
C20 0.072(8) 0.110(11) 0.086(11) -0.020(8) 0.029(8) -0.050(8)
C21 0.055(7) 0.130(12) 0.095(11) 0.019(9) 0.021(7) -0.037(8)
C22 0.059(8) 0.063(8) 0.161(16) 0.035(9) -0.028(9) -0.031(6)
C23 0.039(6) 0.093(10) 0.135(15) 0.061(10) -0.003(7) -0.024(6)
C24 0.067(9) 0.126(14) 0.129(15) 0.051(11) 0.009(9) -0.011(9)
C25 0.045(7) 0.161(15) 0.145(16) 0.077(12) 0.044(9) -0.003(8)
C26 0.045(6) 0.077(8) 0.095(11) 0.031(7) -0.003(6) -0.025(6)
C27 0.047(6) 0.100(9) 0.063(8) 0.026(7) 0.026(6) 0.008(6)
C28 0.047(6) 0.093(9) 0.080(10) 0.015(7) 0.014(6) -0.030(6)
C29 0.035(5) 0.063(6) 0.058(7) 0.004(5) -0.004(4) -0.018(4)
C30 0.040(5) 0.075(7) 0.046(7) 0.008(5) -0.005(5) -0.004(5)
C31 0.028(4) 0.051(5) 0.038(6) 0.000(4) 0.002(4) -0.004(4)
C32 0.034(4) 0.031(4) 0.045(6) 0.005(4) -0.007(4) -0.003(4)
C33 0.087(8) 0.053(6) 0.041(6) 0.000(5) 0.033(5) 0.013(5)
C34 0.129(12) 0.071(8) 0.065(9) -0.003(7) 0.056(9) 0.018(8)
C35 0.092(10) 0.106(11) 0.062(9) 0.032(8) 0.039(7) -0.002(8)
C36 0.088(8) 0.066(7) 0.077(9) 0.008(7) 0.025(7) -0.032(6)
C37 0.070(7) 0.049(6) 0.056(7) -0.006(5) 0.021(5) -0.021(5)
C38 0.076(7) 0.061(6) 0.067(8) -0.011(6) -0.028(7) 0.020(6)
C39 0.068(8) 0.091(9) 0.068(9) 0.007(7) -0.027(7) 0.020(7)
C40 0.060(7) 0.095(10) 0.109(12) -0.018(9) -0.052(8) 0.005(7)
C41 0.120(12) 0.056(7) 0.132(14) -0.021(8) -0.075(11) -0.004(7)
C42 0.077(8) 0.056(7) 0.100(10) -0.004(7) -0.042(7) -0.023(6)
C43 0.057(6) 0.043(5) 0.052(7) 0.003(5) 0.010(5) 0.003(4)
C44 0.071(7) 0.039(5) 0.081(9) 0.015(6) -0.001(7) 0.003(5)
C45 0.080(8) 0.062(7) 0.080(10) 0.037(7) -0.004(7) 0.004(6)
C46 0.082(8) 0.062(7) 0.080(9) 0.024(6) -0.042(7) -0.002(6)
C47 0.084(8) 0.052(6) 0.084(10) 0.014(6) -0.036(7) -0.021(6)
C48 0.143(6) 0.057(3) 0.103(6) -0.024(3) 0.029(5) -0.016(4)
C49 0.143(6) 0.057(3) 0.103(6) -0.024(3) 0.029(5) -0.016(4)
C50 0.143(6) 0.057(3) 0.103(6) -0.024(3) 0.029(5) -0.016(4)
C51 0.143(6) 0.057(3) 0.103(6) -0.024(3) 0.029(5) -0.016(4)
C52 0.143(6) 0.057(3) 0.103(6) -0.024(3) 0.029(5) -0.016(4)
O1 0.033(3) 0.049(4) 0.051(5) -0.008(3) 0.002(3) -0.009(3)
O2 0.025(3) 0.049(3) 0.048(4) -0.013(3) 0.001(3) -0.006(2)
O3 0.026(3) 0.045(3) 0.042(4) -0.001(3) 0.003(3) -0.011(2)
O4 0.046(4) 0.070(5) 0.053(5) -0.019(4) 0.002(3) -0.030(3)
O5 0.031(3) 0.042(3) 0.050(4) -0.005(3) 0.005(3) -0.006(2)
O6 0.043(4) 0.060(4) 0.053(5) -0.009(4) 0.007(3) -0.015(3)
O7 0.033(3) 0.036(3) 0.046(4) -0.002(3) 0.004(3) -0.007(2)
O8 0.029(3) 0.044(3) 0.052(4) -0.006(3) 0.002(3) -0.010(2)
O9 0.025(3) 0.029(3) 0.044(3) -0.003(3) 0.007(2) -0.004(2)
N1 0.049(5) 0.039(4) 0.049(5) -0.001(4) 0.007(4) 0.001(3)
N2 0.046(4) 0.035(4) 0.062(6) 0.002(4) -0.008(4) 0.001(3)
N3 0.052(5) 0.029(4) 0.046(5) 0.011(3) -0.003(4) 0.003(3)
N4 0.045(4) 0.035(4) 0.044(5) 0.006(3) 0.010(3) -0.005(3)

loop_
_atom_type_symbol
_atom_type_description
_atom_type_scat_dispersion_real
_atom_type_scat_dispersion_imag
_atom_type_scat_source
C C 0.0033 0.0016 'International Tables Vol C Tables 4.2.6.8 and 6.1.1.4'
H H 0.0000 0.0000 'International Tables Vol C Tables 4.2.6.8 and 6.1.1.4'
N N 0.0061 0.0033 'International Tables Vol C Tables 4.2.6.8 and 6.1.1.4'
O O 0.0106 0.0060 'International Tables Vol C Tables 4.2.6.8 and 6.1.1.4'
Ni Ni 0.3393 1.1124 'International Tables Vol C Tables 4.2.6.8 and 6.1.1.4'

loop_
_geom_angle_atom_site_label_1
_geom_angle_atom_site_label_2
_geom_angle_atom_site_label_3
_geom_angle
_geom_angle_site_symmetry_1
_geom_angle_site_symmetry_3
O8 Ni1 O1 90.9(3) 3_664 .
O8 Ni1 O9 95.2(2) 3_664 .
O1 Ni1 O9 89.4(3) . .
O8 Ni1 O3 174.2(3) 3_664 3_744
O1 Ni1 O3 93.3(2) . 3_744
O9 Ni1 O3 88.7(2) . 3_744
O8 Ni1 N1 85.4(3) 3_664 .
O1 Ni1 N1 86.3(3) . .
O9 Ni1 N1 175.7(3) . .
O3 Ni1 N1 91.0(3) 3_744 .
O8 Ni1 N2 89.4(3) 3_664 .
O1 Ni1 N2 176.8(3) . .
O9 Ni1 N2 93.8(3) . .
O3 Ni1 N2 86.1(3) 3_744 .
N1 Ni1 N2 90.5(3) . .
O7 Ni2 O2 92.8(2) 3_664 .
O7 Ni2 O9 91.9(3) 3_664 .
O2 Ni2 O9 93.0(2) . .
O7 Ni2 O5 90.4(2) 3_664 .
O2 Ni2 O5 176.1(3) . .
O9 Ni2 O5 89.2(2) . .
O7 Ni2 N4 86.5(3) 3_664 .
O2 Ni2 N4 88.5(3) . .
O9 Ni2 N4 177.9(3) . .
O5 Ni2 N4 89.5(3) . .
O7 Ni2 N3 177.0(3) 3_664 .
O2 Ni2 N3 87.5(3) . .
O9 Ni2 N3 91.1(3) . .
O5 Ni2 N3 89.3(3) . .
N4 Ni2 N3 90.5(3) . .
O1 C1 O2 127.9(7) . .
O1 C1 C2 116.7(7) . .
O2 C1 C2 115.3(8) . .
C4 C2 C3 116.6(8) . .
C4 C2 C1 122.2(8) . .
C3 C2 C1 121.2(9) . .
C6 C3 C2 121.0(10) . .
C6 C3 H3A 119.5 . .
C2 C3 H3A 119.5 . .
C5 C4 C2 120.3(9) . .
C5 C4 H4A 119.8 . .
C2 C4 H4A 119.8 . .
C7 C5 C4 122.5(11) . .
C7 C5 H5A 118.8 . .
C4 C5 H5A 118.8 . .
C7 C6 C3 121.0(9) . .
C7 C6 H6A 119.5 . .
C3 C6 H6A 119.5 . .
C6 C7 C5 118.5(9) . .
C6 C7 C8 122.8(9) . .
C5 C7 C8 118.7(10) . .
C9 C8 C7 125.7(10) . .
C9 C8 H8A 117.1 . .
C7 C8 H8A 117.1 . .
C8 C9 C10 127.6(10) . .
C8 C9 H9A 116.2 . .
C10 C9 H9A 116.2 . .
C12 C10 C11 116.8(9) . .
C12 C10 C9 122.8(10) . .
C11 C10 C9 120.3(10) . .
C13 C11 C10 123.3(12) . .
C13 C11 H11A 118.3 . .
C10 C11 H11A 118.3 . .
C10 C12 C14 120.6(10) . .
C10 C12 H12A 119.7 . .
C14 C12 H12A 119.7 . .
C11 C13 C15 120.4(10) . .
C11 C13 H13A 119.8 . .
C15 C13 H13A 119.8 . .
C15 C14 C12 120.0(10) . .
C15 C14 H14A 120.0 . .
C12 C14 H14A 120.0 . .
C13 C15 C14 118.7(8) . .
C13 C15 C16 119.6(8) . .
C14 C15 C16 121.7(9) . .
O3 C16 O4 126.8(8) . .
O3 C16 C15 118.0(9) . .
O4 C16 C15 115.2(8) . .
O6 C17 O5 124.7(8) . .
O6 C17 C18 117.8(9) . .
O5 C17 C18 117.5(9) . .
C20 C18 C19 117.9(10) . .
C20 C18 C17 121.2(10) . .
C19 C18 C17 120.8(10) . .
C22 C19 C18 118.8(14) . .
C22 C19 H19A 120.6 . .
C18 C19 H19A 120.6 . .
C18 C20 C21 122.4(13) . .
C18 C20 H20A 118.8 . .
C21 C20 H20A 118.8 . .
C23 C21 C20 119.9(14) . .
C23 C21 H21A 120.0 . .
C20 C21 H21A 120.0 . .
C23 C22 C19 125.2(15) . .
C23 C22 H22A 117.4 . .
C19 C22 H22A 117.4 . .
C22 C23 C21 115.7(11) . .
C22 C23 C24 118.0(16) . .
C21 C23 C24 126.2(16) . .
C25 C24 C23 132(2) . .
C25 C24 H24A 114.0 . .
C23 C24 H24A 114.0 . .
C24 C25 C26 137(2) . .
C24 C25 H25A 111.5 . .
C26 C25 H25A 111.5 . .
C28 C26 C27 117.0(10) . .
C28 C26 C25 120.0(13) . .
C27 C26 C25 123.0(14) . .
C26 C27 C30 122.1(11) . .
C26 C27 H27A 118.9 . .
C30 C27 H27A 118.9 . .
C26 C28 C29 123.6(12) . .
C26 C28 H28A 118.2 . .
C29 C28 H28A 118.2 . .
C28 C29 C31 118.3(11) . .
C28 C29 H29A 120.8 . .
C31 C29 H29A 120.8 . .
C31 C30 C27 117.6(10) . .
C31 C30 H30A 121.2 . .
C27 C30 H30A 121.2 . .
C30 C31 C29 121.2(9) . .
C30 C31 C32 120.0(8) . .
C29 C31 C32 118.8(9) . .
O8 C32 O7 127.0(8) . .
O8 C32 C31 116.2(8) . .
O7 C32 C31 116.8(7) . .
N1 C33 C34 123.2(10) . .
N1 C33 H33A 118.4 . .
C34 C33 H33A 118.4 . .
C33 C34 C35 120.0(11) . .
C33 C34 H34A 120.0 . .
C35 C34 H34A 120.0 . .
C36 C35 C34 115.2(11) . .
C36 C35 H35A 122.4 . .
C34 C35 H35A 122.4 . .
C35 C36 C37 121.5(11) . .
C35 C36 H36A 119.3 . .
C37 C36 H36A 119.3 . .
N1 C37 C36 121.7(10) . .
N1 C37 H37A 119.1 . .
C36 C37 H37A 119.1 . .
N2 C38 C39 123.0(11) . .
N2 C38 H38A 118.5 . .
C39 C38 H38A 118.5 . .
C38 C39 C40 120.6(11) . .
C38 C39 H39A 119.7 . .
C40 C39 H39A 119.7 . .
C41 C40 C39 115.4(11) . .
C41 C40 H40A 122.3 . .
C39 C40 H40A 122.3 . .
C40 C41 C42 121.6(12) . .
C40 C41 H41A 119.2 . .
C42 C41 H41A 119.2 . .
N2 C42 C41 122.6(12) . .
N2 C42 H42A 118.7 . .
C41 C42 H42A 118.7 . .
N3 C43 C44 126.5(11) . .
N3 C43 H43A 116.7 . .
C44 C43 H43A 116.7 . .
C45 C44 C43 116.3(10) . .
C45 C44 H44A 121.9 . .
C43 C44 H44A 121.9 . .
C46 C45 C44 121.1(11) . .
C46 C45 H45A 119.4 . .
C44 C45 H45A 119.4 . .
C45 C46 C47 118.2(12) . .
C45 C46 H46A 120.9 . .
C47 C46 H46A 120.9 . .
N3 C47 C46 123.6(10) . .
N3 C47 H47A 118.2 . .
C46 C47 H47A 118.2 . .
N4 C48 C49 117.3(12) . .
N4 C48 H48A 121.4 . .
C49 C48 H48A 121.4 . .
C50 C49 C48 120.0(15) . .
C50 C49 H49A 120.0 . .
C48 C49 H49A 120.0 . .
C51 C50 C49 119.9(15) . .
C51 C50 H50A 120.1 . .
C49 C50 H50A 120.1 . .
C50 C51 C52 121.1(15) . .
C50 C51 H51A 119.4 . .
C52 C51 H51A 119.4 . .
N4 C52 C51 124.4(15) . .
N4 C52 H52A 117.8 . .
C51 C52 H52A 117.8 . .
C1 O1 Ni1 133.9(5) . .
C1 O2 Ni2 133.7(6) . .
C16 O3 Ni1 127.5(6) . 4_675
C17 O5 Ni2 129.7(6) . .
C32 O7 Ni2 132.6(5) . 4_465
C32 O8 Ni1 135.2(6) . 4_465
Ni2 O9 Ni1 117.8(2) . .
Ni2 O9 H9B 101(6) . .
Ni1 O9 H9B 121(7) . .
Ni2 O9 H9C 124(6) . .
Ni1 O9 H9C 88(6) . .
H9B O9 H9C 106(3) . .
C37 N1 C33 118.4(9) . .
C37 N1 Ni1 119.3(7) . .
C33 N1 Ni1 121.9(6) . .
C42 N2 C38 116.7(10) . .
C42 N2 Ni1 123.4(7) . .
C38 N2 Ni1 119.9(7) . .
C43 N3 C47 114.1(9) . .
C43 N3 Ni2 124.8(7) . .
C47 N3 Ni2 120.7(6) . .
C52 N4 C48 116.9(11) . .
C52 N4 Ni2 123.2(9) . .
C48 N4 Ni2 119.7(7) . .

loop_
_geom_bond_atom_site_label_1
_geom_bond_atom_site_label_2
_geom_bond_distance
_geom_bond_site_symmetry_2
Ni1 O8 2.029(5) 3_664
Ni1 O1 2.065(6) .
Ni1 O9 2.075(6) .
Ni1 O3 2.088(5) 3_744
Ni1 N1 2.125(8) .
Ni1 N2 2.128(8) .
Ni2 O7 2.044(6) 3_664
Ni2 O2 2.055(5) .
Ni2 O9 2.066(6) .
Ni2 O5 2.070(5) .
Ni2 N4 2.080(8) .
Ni2 N3 2.121(7) .
C1 O1 1.247(11) .
C1 O2 1.256(10) .
C1 C2 1.492(10) .
C2 C4 1.403(13) .
C2 C3 1.428(12) .
C3 C6 1.395(12) .
C3 H3A 0.9300 .
C4 C5 1.390(13) .
C4 H4A 0.9300 .
C5 C7 1.376(14) .
C5 H5A 0.9300 .
C6 C7 1.369(14) .
C6 H6A 0.9300 .
C7 C8 1.485(12) .
C8 C9 1.321(13) .
C8 H8A 0.9300 .
C9 C10 1.473(12) .
C9 H9A 0.9300 .
C10 C12 1.385(14) .
C10 C11 1.386(15) .
C11 C13 1.353(14) .
C11 H11A 0.9300 .
C12 C14 1.411(13) .
C12 H12A 0.9300 .
C13 C15 1.376(14) .
C13 H13A 0.9300 .
C14 C15 1.389(13) .
C14 H14A 0.9300 .
C15 C16 1.527(11) .
C16 O3 1.243(10) .
C16 O4 1.265(11) .
C17 O6 1.231(11) .
C17 O5 1.276(11) .
C17 C18 1.485(11) .
C18 C20 1.349(16) .
C18 C19 1.393(15) .
C19 C22 1.382(15) .
C19 H19A 0.9300 .
C20 C21 1.418(15) .
C20 H20A 0.9300 .
C21 C23 1.39(2) .
C21 H21A 0.9300 .
C22 C23 1.36(2) .
C22 H22A 0.9300 .
C23 C24 1.445(17) .
C24 C25 1.153(19) .
C24 H24A 0.9300 .
C25 C26 1.509(15) .
C25 H25A 0.9300 .
C26 C28 1.344(18) .
C26 C27 1.389(18) .
C27 C30 1.401(14) .
C27 H27A 0.9300 .
C28 C29 1.371(13) .
C28 H28A 0.9300 .
C29 C31 1.385(13) .
C29 H29A 0.9300 .
C30 C31 1.369(13) .
C30 H30A 0.9300 .
C31 C32 1.528(11) .
C32 O8 1.246(10) .
C32 O7 1.268(11) .
C33 N1 1.319(12) .
C33 C34 1.359(15) .
C33 H33A 0.9300 .
C34 C35 1.422(18) .
C34 H34A 0.9300 .
C35 C36 1.329(17) .
C35 H35A 0.9300 .
C36 C37 1.422(14) .
C36 H36A 0.9300 .
C37 N1 1.290(11) .
C37 H37A 0.9300 .
C38 N2 1.337(13) .
C38 C39 1.356(16) .
C38 H38A 0.9300 .
C39 C40 1.385(17) .
C39 H39A 0.9300 .
C40 C41 1.343(18) .
C40 H40A 0.9300 .
C41 C42 1.384(16) .
C41 H41A 0.9300 .
C42 N2 1.307(12) .
C42 H42A 0.9300 .
C43 N3 1.312(11) .
C43 C44 1.362(14) .
C43 H43A 0.9300 .
C44 C45 1.348(17) .
C44 H44A 0.9300 .
C45 C46 1.332(16) .
C45 H45A 0.9300 .
C46 C47 1.371(15) .
C46 H46A 0.9300 .
C47 N3 1.349(14) .
C47 H47A 0.9300 .
C48 N4 1.321(16) .
C48 C49 1.434(18) .
C48 H48A 0.9300 .
C49 C50 1.330(18) .
C49 H49A 0.9300 .
C50 C51 1.216(18) .
C50 H50A 0.9300 .
C51 C52 1.341(18) .
C51 H51A 0.9300 .
C52 N4 1.305(14) .
C52 H52A 0.9300 .
O3 Ni1 2.088(5) 4_675
O7 Ni2 2.044(6) 4_465
O8 Ni1 2.029(5) 4_465
O9 H9B 0.85(2) .
O9 H9C 0.86(2) .
